data_4331465
loop_
_publ_author_name
'Yu, Ru-Ching'
'Hung, Chen-Hsiung'
'Huang, Jui-Hsien'
'Lee, Horng-Yi'
'Chen, Jwu-Ting'

_publ_section_title
;
 Four- and Five-Coordinate Aluminum Ketiminate Complexes:
 Synthesis, Characterization, and Ring-Opening Polymerization
;
_journal_coden_ASTM INOCAJ
_journal_issue 24
_journal_name_full 'Inorganic Chemistry'
_journal_page_first 6450
_journal_page_last 6455
_journal_paper_doi 10.1021/ic025785j
_journal_volume 41
_journal_year 2002
_chemical_formula_sum 'C19 H30 Al N O'
_chemical_formula_weight 315.42
_space_group_IT_number 2
_symmetry_cell_setting triclinic
_symmetry_space_group_name_Hall '-P 1'
_symmetry_space_group_name_H-M 'P -1'
_atom_sites_solution_hydrogens geom
_atom_sites_solution_primary direct
_atom_sites_solution_secondary difmap
_audit_creation_method SHELXL-97
_cell_angle_alpha 89.897(3)
_cell_angle_beta 89.967(3)
_cell_angle_gamma 89.915(2)
_cell_formula_units_Z 8
_cell_length_a 8.9531(12)
_cell_length_b 13.5605(17)
_cell_length_c 33.193(4)
_cell_measurement_temperature 293(2)
_cell_volume 4029.9(9)
_computing_cell_refinement 'Bruker SMART'
_computing_data_collection 'Bruker SMART'
_computing_data_reduction 'Bruker SHELXTL'
_computing_molecular_graphics 'Bruker SHELXTL'
_computing_publication_material 'Bruker SHELXTL'
_computing_structure_refinement 'SHELXL-97 (Sheldrick, 1997)'
_computing_structure_solution 'SHELXS-97 (Sheldrick, 1990)'
_diffrn_ambient_temperature 293(2)
_diffrn_measured_fraction_theta_full 0.957
_diffrn_measured_fraction_theta_max 0.957
_diffrn_measurement_device_type 'CCD area detector'
_diffrn_measurement_method 'phi and omega scans'
_diffrn_radiation_monochromator graphite
_diffrn_radiation_source 'fine-focus sealed tube'
_diffrn_radiation_type MoK\a
_diffrn_radiation_wavelength 0.71073
_diffrn_reflns_av_R_equivalents 0.0281
_diffrn_reflns_av_sigmaI/netI 0.2191
_diffrn_reflns_limit_h_max 11
_diffrn_reflns_limit_h_min -11
_diffrn_reflns_limit_k_max 15
_diffrn_reflns_limit_k_min -17
_diffrn_reflns_limit_l_max 37
_diffrn_reflns_limit_l_min -43
_diffrn_reflns_number 25685
_diffrn_reflns_theta_full 27.55
_diffrn_reflns_theta_max 27.55
_diffrn_reflns_theta_min 1.23
_exptl_absorpt_coefficient_mu 0.103
_exptl_absorpt_correction_T_max 0.9486
_exptl_absorpt_correction_T_min 0.7571
_exptl_absorpt_correction_type 'Empirical Used SADABS'
_exptl_crystal_colour colorless
_exptl_crystal_density_diffrn 1.040
_exptl_crystal_density_method 'not measured'
_exptl_crystal_description block
_exptl_crystal_F_000 1376
_exptl_crystal_size_max 0.37
_exptl_crystal_size_mid 0.32
_exptl_crystal_size_min 0.29
_refine_diff_density_max 0.184
_refine_diff_density_min -0.161
_refine_diff_density_rms 0.026
_refine_ls_extinction_method none
_refine_ls_goodness_of_fit_ref 0.544
_refine_ls_hydrogen_treatment mixed
_refine_ls_matrix_type full
_refine_ls_number_parameters 825
_refine_ls_number_reflns 17816
_refine_ls_number_restraints 0
_refine_ls_restrained_S_all 0.544
_refine_ls_R_factor_all 0.2101
_refine_ls_R_factor_gt 0.0365
_refine_ls_shift/su_max 2.422
_refine_ls_shift/su_mean 0.226
_refine_ls_structure_factor_coef Fsqd
_refine_ls_weighting_details 'calc w=1/[\s^2^(Fo^2^)+(0.0224P)^2^+0.0000P] where P=(Fo^2^+2Fc^2^)/3'
_refine_ls_weighting_scheme calc
_refine_ls_wR_factor_gt 0.0622
_refine_ls_wR_factor_ref 0.0800
_reflns_number_gt 3255
_reflns_number_total 17816
_reflns_threshold_expression >2sigma(I)
_cod_duplicate_entry 4318942
_cod_data_source_file ic025785jsup1.cif
_cod_data_source_block hjh045l
_cod_depositor_comments
;
The following automatic conversions were performed:

'_symmetry_cell_setting' value 'Triclinic' changed to 'triclinic'
according to /home/saulius/struct/CIF-dictionaries/cif_core.dic
dictionary named 'cif_core.dic' version 2.4.2 from 2011-04-26.

Automatic conversion script
Id: cif_fix_values 1891 2012-01-12 08:04:46Z andrius 
;
_cod_original_sg_symbol_H-M P-1
_cod_database_code 4331465

loop_
_symmetry_equiv_pos_as_xyz
'x, y, z'
'-x, -y, -z'

loop_
_atom_site_label
_atom_site_type_symbol
_atom_site_fract_x
_atom_site_fract_y
_atom_site_fract_z
_atom_site_U_iso_or_equiv
_atom_site_adp_type
_atom_site_occupancy
_atom_site_symmetry_multiplicity
_atom_site_calc_flag
_atom_site_refinement_flags
Al1 Al 0.7188(3) 0.54497(19) 0.10480(7) 0.0553(7) Uani 1 1 d .
Al2 Al 0.2815(3) 0.95485(19) 0.39516(7) 0.0562(8) Uani 1 1 d .
Al3 Al 0.2190(3) 0.20502(19) 0.14513(7) 0.0570(8) Uani 1 1 d .
Al4 Al 0.7815(3) 0.29513(19) 0.35480(7) 0.0554(8) Uani 1 1 d .
N1 N 0.5948(7) 0.5960(4) 0.14855(16) 0.0441(17) Uani 1 1 d .
N2 N 0.4025(6) 0.9040(4) 0.35149(17) 0.0439(17) Uani 1 1 d .
O2 O 0.3827(6) 0.8891(4) 0.43355(14) 0.0677(18) Uani 1 1 d .
O1 O 0.6181(6) 0.6104(4) 0.06636(14) 0.0658(17) Uani 1 1 d .
O4 O 0.8821(6) 0.3600(4) 0.31655(14) 0.0669(18) Uani 1 1 d .
O3 O 0.1174(6) 0.1394(4) 0.18365(14) 0.0669(18) Uani 1 1 d .
N4 N 0.9025(7) 0.3460(4) 0.39839(17) 0.0440(17) Uani 1 1 d .
N3 N 0.0960(7) 0.1543(4) 0.10151(17) 0.0451(18) Uani 1 1 d .
C6 C 0.6619(8) 0.6118(6) 0.1877(2) 0.045(2) Uani 1 1 d .
C25 C 0.3387(8) 0.8870(6) 0.3118(2) 0.047(2) Uani 1 1 d .
C63 C 0.8378(8) 0.3614(6) 0.4380(2) 0.046(2) Uani 1 1 d .
C44 C 0.1600(8) 0.1365(6) 0.0620(2) 0.049(2) Uani 1 1 d .
C11 C 0.6758(8) 0.5347(6) 0.2153(2) 0.052(2) Uani 1 1 d .
C30 C 0.3228(8) 0.9677(6) 0.2856(2) 0.049(2) Uani 1 1 d .
C68 C 0.8253(8) 0.2826(6) 0.4650(2) 0.053(2) Uani 1 1 d .
C49 C 0.1781(8) 0.2162(6) 0.0354(2) 0.051(2) Uani 1 1 d .
C21 C 0.6089(9) 0.8821(5) 0.3972(2) 0.056(2) Uani 1 1 d .
H21 H 0.7125 0.8822 0.3993 0.067 Uiso 1 1 calc R
C64 C 0.7839(9) 0.4560(6) 0.4476(2) 0.059(2) Uani 1 1 d .
C2 C 0.3945(8) 0.6176(5) 0.1031(2) 0.056(2) Uani 1 1 d .
H2 H 0.2910 0.6170 0.1008 0.067 Uiso 1 1 calc R
C45 C 0.2161(9) 0.0432(6) 0.0534(2) 0.058(2) Uani 1 1 d .
C22 C 0.5445(9) 0.8860(5) 0.3582(2) 0.050(2) Uani 1 1 d .
C60 C 1.0457(9) 0.3648(6) 0.3924(2) 0.049(2) Uani 1 1 d .
C3 C 0.4534(9) 0.6146(6) 0.1427(2) 0.050(2) Uani 1 1 d .
C41 C -0.0459(9) 0.1354(6) 0.1079(2) 0.049(2) Uani 1 1 d .
C7 C 0.7149(8) 0.7069(6) 0.1963(2) 0.058(2) Uani 1 1 d .
C26 C 0.2818(8) 0.7944(6) 0.3021(2) 0.056(2) Uani 1 1 d .
C59 C 1.1063(8) 0.3675(5) 0.3529(2) 0.055(2) Uani 1 1 d .
H59 H 1.2099 0.3666 0.3507 0.066 Uiso 1 1 calc R
C40 C -0.1073(9) 0.1322(6) 0.1470(2) 0.058(2) Uani 1 1 d .
H40 H -0.2108 0.1327 0.1492 0.070 Uiso 1 1 calc R
C72 C 0.8822(8) 0.1806(6) 0.4553(2) 0.061(2) Uani 1 1 d .
H72 H 0.9255 0.1826 0.4282 0.073 Uiso 1 1 calc R
C53 C 0.1137(8) 0.3180(5) 0.0437(2) 0.059(2) Uani 1 1 d .
H53 H 0.0667 0.3169 0.0704 0.071 Uiso 1 1 calc R
C20 C 0.5274(10) 0.8783(6) 0.4317(2) 0.055(3) Uani 1 1 d .
C1 C 0.4738(11) 0.6213(6) 0.0680(3) 0.060(3) Uani 1 1 d .
C67 C 0.7513(9) 0.3000(6) 0.5009(2) 0.072(3) Uani 1 1 d .
H67 H 0.7396 0.2484 0.5192 0.086 Uiso 1 1 calc R
C48 C 0.2494(9) 0.1973(6) -0.00142(19) 0.065(3) Uani 1 1 d .
H48 H 0.2603 0.2478 -0.0202 0.078 Uiso 1 1 calc R
C34 C 0.3840(8) 1.0712(5) 0.2938(2) 0.058(2) Uani 1 1 d .
H34 H 0.4301 1.0705 0.3205 0.070 Uiso 1 1 calc R
C15 C 0.6155(8) 0.4346(6) 0.2056(2) 0.064(2) Uani 1 1 d .
H15 H 0.5721 0.4375 0.1785 0.077 Uiso 1 1 calc R
C29 C 0.2509(8) 0.9484(7) 0.2491(2) 0.066(3) Uani 1 1 d .
H29 H 0.2402 0.9994 0.2306 0.080 Uiso 1 1 calc R
C10 C 0.7487(8) 0.5507(7) 0.2515(2) 0.068(3) Uani 1 1 d .
H10 H 0.7608 0.4990 0.2697 0.082 Uiso 1 1 calc R
C58 C 1.0268(10) 0.3715(6) 0.3180(3) 0.057(2) Uani 1 1 d .
C39 C -0.0271(10) 0.1284(6) 0.1817(3) 0.056(2) Uani 1 1 d .
C65 C 0.7104(8) 0.4688(6) 0.4842(2) 0.069(3) Uani 1 1 d .
H65 H 0.6716 0.5303 0.4908 0.082 Uiso 1 1 calc R
C46 C 0.2870(9) 0.0308(6) 0.0170(2) 0.078(3) Uani 1 1 d .
H46 H 0.3253 -0.0309 0.0105 0.094 Uiso 1 1 calc R
C43 C -0.1513(7) 0.1125(6) 0.07405(19) 0.077(3) Uani 1 1 d .
H43A H -0.1137 0.1404 0.0495 0.115 Uiso 1 1 calc R
H43B H -0.2477 0.1400 0.0799 0.115 Uiso 1 1 calc R
H43C H -0.1599 0.0423 0.0712 0.115 Uiso 1 1 calc R
C62 C 1.1507(7) 0.3851(5) 0.4271(2) 0.074(3) Uani 1 1 d .
H62A H 1.0968 0.4170 0.4484 0.111 Uiso 1 1 calc R
H62B H 1.2302 0.4272 0.4181 0.111 Uiso 1 1 calc R
H62C H 1.1917 0.3241 0.4367 0.111 Uiso 1 1 calc R
C8 C 0.7866(9) 0.7194(6) 0.2333(2) 0.071(3) Uani 1 1 d .
H8 H 0.8245 0.7813 0.2397 0.085 Uiso 1 1 calc R
C73 C 0.7569(9) 0.1049(5) 0.4552(2) 0.114(3) Uani 1 1 d .
H73A H 0.7132 0.1009 0.4815 0.171 Uiso 1 1 calc R
H73B H 0.7965 0.0416 0.4478 0.171 Uiso 1 1 calc R
H73C H 0.6820 0.1244 0.4360 0.171 Uiso 1 1 calc R
C27 C 0.2102(9) 0.7816(7) 0.2659(2) 0.072(3) Uani 1 1 d .
H27 H 0.1712 0.7201 0.2594 0.087 Uiso 1 1 calc R
C54 C 0.2360(8) 0.3959(5) 0.0439(2) 0.086(3) Uani 1 1 d .
H54A H 0.3146 0.3758 0.0618 0.128 Uiso 1 1 calc R
H54B H 0.1952 0.4576 0.0529 0.128 Uiso 1 1 calc R
H54C H 0.2753 0.4035 0.0172 0.128 Uiso 1 1 calc R
C9 C 0.8035(9) 0.6433(8) 0.2607(2) 0.075(3) Uani 1 1 d .
H9 H 0.8514 0.6543 0.2851 0.090 Uiso 1 1 calc R
C28 C 0.1955(10) 0.8574(8) 0.2395(3) 0.080(3) Uani 1 1 d .
H28 H 0.1479 0.8476 0.2149 0.096 Uiso 1 1 calc R
C24 C 0.6488(7) 0.8650(5) 0.32375(19) 0.069(3) Uani 1 1 d .
H24A H 0.5924 0.8426 0.3009 0.104 Uiso 1 1 calc R
H24B H 0.7189 0.8149 0.3316 0.104 Uiso 1 1 calc R
H24C H 0.7018 0.9241 0.3167 0.104 Uiso 1 1 calc R
C5 C 0.3462(7) 0.6368(5) 0.17669(19) 0.078(3) Uani 1 1 d .
H5A H 0.3795 0.6043 0.2008 0.118 Uiso 1 1 calc R
H5B H 0.2484 0.6135 0.1697 0.118 Uiso 1 1 calc R
H5C H 0.3427 0.7067 0.1811 0.118 Uiso 1 1 calc R
C42 C -0.0999(8) 0.1076(6) 0.2220(2) 0.079(3) Uani 1 1 d .
H42A H -0.0752 0.0420 0.2305 0.119 Uiso 1 1 calc R
H42B H -0.2063 0.1137 0.2194 0.119 Uiso 1 1 calc R
H42C H -0.0645 0.1541 0.2416 0.119 Uiso 1 1 calc R
C61 C 1.1024(8) 0.3931(6) 0.2784(2) 0.083(3) Uani 1 1 d .
H61A H 1.1026 0.3348 0.2621 0.124 Uiso 1 1 calc R
H61B H 1.2033 0.4137 0.2832 0.124 Uiso 1 1 calc R
H61C H 1.0493 0.4447 0.2647 0.124 Uiso 1 1 calc R
C23 C 0.6024(8) 0.8574(6) 0.4714(2) 0.079(3) Uani 1 1 d .
H23A H 0.5740 0.9069 0.4906 0.118 Uiso 1 1 calc R
H23B H 0.7088 0.8583 0.4679 0.118 Uiso 1 1 calc R
H23C H 0.5721 0.7937 0.4811 0.118 Uiso 1 1 calc R
C4 C 0.4004(8) 0.6430(6) 0.0277(2) 0.085(3) Uani 1 1 d .
H4A H 0.2970 0.6587 0.0318 0.127 Uiso 1 1 calc R
H4B H 0.4085 0.5862 0.0106 0.127 Uiso 1 1 calc R
H4C H 0.4496 0.6979 0.0151 0.127 Uiso 1 1 calc R
C66 C 0.6944(9) 0.3914(7) 0.5106(2) 0.076(3) Uani 1 1 d .
H66 H 0.6452 0.4007 0.5349 0.091 Uiso 1 1 calc R
C69 C 0.8054(9) 0.5435(6) 0.4200(2) 0.084(3) Uani 1 1 d .
H69 H 0.8557 0.5192 0.3957 0.101 Uiso 1 1 calc R
C50 C 0.1996(9) -0.0440(6) 0.0820(2) 0.086(3) Uani 1 1 d .
H50 H 0.1544 -0.0210 0.1072 0.103 Uiso 1 1 calc R
C47 C 0.3026(9) 0.1058(7) -0.0098(2) 0.077(3) Uani 1 1 d .
H47 H 0.3506 0.0943 -0.0342 0.093 Uiso 1 1 calc R
C75 C 0.5758(7) 0.3399(6) 0.3592(2) 0.080(3) Uani 1 1 d .
H75A H 0.5617 0.3972 0.3426 0.120 Uiso 1 1 calc R
H75B H 0.5542 0.3561 0.3867 0.120 Uiso 1 1 calc R
H75C H 0.5099 0.2884 0.3504 0.120 Uiso 1 1 calc R
C57 C 0.4258(7) 0.1602(6) 0.1411(2) 0.084(3) Uani 1 1 d .
H57A H 0.4804 0.1818 0.1644 0.126 Uiso 1 1 calc R
H57B H 0.4706 0.1871 0.1173 0.126 Uiso 1 1 calc R
H57C H 0.4282 0.0895 0.1398 0.126 Uiso 1 1 calc R
C12 C 0.6962(11) 0.7948(6) 0.1679(3) 0.088(3) Uani 1 1 d .
H12 H 0.6499 0.7729 0.1427 0.105 Uiso 1 1 calc R
C31 C 0.3017(9) 0.7067(6) 0.3297(2) 0.076(3) Uani 1 1 d .
H31 H 0.3507 0.7319 0.3540 0.092 Uiso 1 1 calc R
C37 C 0.3152(8) 1.0955(5) 0.4036(2) 0.083(3) Uani 1 1 d .
H37A H 0.2724 1.1150 0.4289 0.125 Uiso 1 1 calc R
H37B H 0.2691 1.1323 0.3822 0.125 Uiso 1 1 calc R
H37C H 0.4206 1.1085 0.4038 0.125 Uiso 1 1 calc R
C17 C 0.7338(8) 0.3549(5) 0.2058(2) 0.088(3) Uani 1 1 d .
H17A H 0.8124 0.3725 0.1874 0.132 Uiso 1 1 calc R
H17B H 0.6901 0.2935 0.1975 0.132 Uiso 1 1 calc R
H17C H 0.7739 0.3479 0.2324 0.132 Uiso 1 1 calc R
C36 C 0.2568(9) 1.1459(5) 0.2946(2) 0.111(3) Uani 1 1 d .
H36A H 0.2149 1.1521 0.2681 0.166 Uiso 1 1 calc R
H36B H 0.2942 1.2087 0.3032 0.166 Uiso 1 1 calc R
H36C H 0.1810 1.1240 0.3130 0.166 Uiso 1 1 calc R
C38 C 0.0746(7) 0.9113(5) 0.3914(2) 0.079(3) Uani 1 1 d .
H38A H 0.0712 0.8405 0.3922 0.119 Uiso 1 1 calc R
H38B H 0.0322 0.9342 0.3665 0.119 Uiso 1 1 calc R
H38C H 0.0186 0.9376 0.4136 0.119 Uiso 1 1 calc R
C76 C 0.8149(8) 0.1543(5) 0.3463(2) 0.082(3) Uani 1 1 d .
H76A H 0.7672 0.1343 0.3217 0.122 Uiso 1 1 calc R
H76B H 0.7738 0.1178 0.3684 0.122 Uiso 1 1 calc R
H76C H 0.9202 0.1416 0.3444 0.122 Uiso 1 1 calc R
C56 C 0.1832(8) 0.3462(5) 0.1535(2) 0.088(3) Uani 1 1 d .
H56A H 0.0954 0.3660 0.1390 0.132 Uiso 1 1 calc R
H56B H 0.2675 0.3830 0.1439 0.132 Uiso 1 1 calc R
H56C H 0.1693 0.3586 0.1817 0.132 Uiso 1 1 calc R
C74 C 1.0065(8) 0.1514(5) 0.4849(2) 0.089(3) Uani 1 1 d .
H74A H 1.0914 0.1935 0.4809 0.133 Uiso 1 1 calc R
H74B H 1.0351 0.0841 0.4802 0.133 Uiso 1 1 calc R
H74C H 0.9710 0.1583 0.5120 0.133 Uiso 1 1 calc R
C55 C -0.0060(8) 0.3468(6) 0.0123(2) 0.116(3) Uani 1 1 d .
H55A H 0.0405 0.3561 -0.0134 0.173 Uiso 1 1 calc R
H55B H -0.0538 0.4070 0.0205 0.173 Uiso 1 1 calc R
H55C H -0.0792 0.2953 0.0105 0.173 Uiso 1 1 calc R
C35 C 0.5060(9) 1.0983(6) 0.2630(2) 0.113(4) Uani 1 1 d .
H35A H 0.5819 1.0482 0.2630 0.169 Uiso 1 1 calc R
H35B H 0.5496 1.1605 0.2701 0.169 Uiso 1 1 calc R
H35C H 0.4626 1.1030 0.2366 0.169 Uiso 1 1 calc R
C16 C 0.4932(8) 0.4023(5) 0.23478(19) 0.088(3) Uani 1 1 d .
H16A H 0.5288 0.4081 0.2619 0.132 Uiso 1 1 calc R
H16B H 0.4670 0.3349 0.2295 0.132 Uiso 1 1 calc R
H16C H 0.4069 0.4435 0.2313 0.132 Uiso 1 1 calc R
C51 C 0.0949(9) -0.1196(6) 0.0623(3) 0.134(4) Uani 1 1 d .
H51A H -0.0004 -0.0895 0.0573 0.202 Uiso 1 1 calc R
H51B H 0.0822 -0.1750 0.0801 0.202 Uiso 1 1 calc R
H51C H 0.1374 -0.1416 0.0374 0.202 Uiso 1 1 calc R
C71 C 0.9027(9) 0.6223(6) 0.4377(3) 0.121(4) Uani 1 1 d .
H71A H 0.8568 0.6478 0.4616 0.181 Uiso 1 1 calc R
H71B H 0.9150 0.6746 0.4184 0.181 Uiso 1 1 calc R
H71C H 0.9986 0.5949 0.4442 0.181 Uiso 1 1 calc R
C33 C 0.4042(10) 0.6309(6) 0.3128(3) 0.134(4) Uani 1 1 d .
H33A H 0.3679 0.6100 0.2870 0.200 Uiso 1 1 calc R
H33B H 0.4086 0.5753 0.3307 0.200 Uiso 1 1 calc R
H33C H 0.5023 0.6584 0.3098 0.200 Uiso 1 1 calc R
C32 C 0.1614(10) 0.6606(6) 0.3434(3) 0.177(5) Uani 1 1 d .
H32A H 0.0874 0.7107 0.3477 0.266 Uiso 1 1 calc R
H32B H 0.1788 0.6254 0.3681 0.266 Uiso 1 1 calc R
H32C H 0.1266 0.6155 0.3232 0.266 Uiso 1 1 calc R
C14 C 0.8525(9) 0.8437(6) 0.1585(2) 0.122(3) Uani 1 1 d .
H14A H 0.8920 0.8725 0.1826 0.183 Uiso 1 1 calc R
H14B H 0.8402 0.8939 0.1383 0.183 Uiso 1 1 calc R
H14C H 0.9203 0.7942 0.1488 0.183 Uiso 1 1 calc R
C70 C 0.6609(10) 0.5875(5) 0.4069(3) 0.158(4) Uani 1 1 d .
H70A H 0.6015 0.5381 0.3939 0.237 Uiso 1 1 calc R
H70B H 0.6797 0.6406 0.3884 0.237 Uiso 1 1 calc R
H70C H 0.6083 0.6123 0.4300 0.237 Uiso 1 1 calc R
C52 C 0.3504(9) -0.0954(6) 0.0918(2) 0.132(3) Uani 1 1 d .
H52A H 0.3852 -0.1302 0.0684 0.198 Uiso 1 1 calc R
H52B H 0.3366 -0.1411 0.1136 0.198 Uiso 1 1 calc R
H52C H 0.4228 -0.0467 0.0993 0.198 Uiso 1 1 calc R
C19 C 0.9240(7) 0.5914(6) 0.1093(2) 0.089(3) Uani 1 1 d .
H19A H 0.9423 0.6132 0.1363 0.133 Uiso 1 1 calc R
H19B H 0.9394 0.6452 0.0909 0.133 Uiso 1 1 calc R
H19C H 0.9913 0.5386 0.1028 0.133 Uiso 1 1 calc R
C18 C 0.6839(9) 0.4043(5) 0.0963(2) 0.086(3) Uani 1 1 d .
H18A H 0.5958 0.3844 0.1106 0.130 Uiso 1 1 calc R
H18B H 0.7682 0.3674 0.1059 0.130 Uiso 1 1 calc R
H18C H 0.6706 0.3920 0.0680 0.130 Uiso 1 1 calc R
C13 C 0.5970(10) 0.8742(6) 0.1878(3) 0.122(4) Uani 1 1 d .
H13A H 0.5043 0.8450 0.1961 0.183 Uiso 1 1 calc R
H13B H 0.5775 0.9260 0.1688 0.183 Uiso 1 1 calc R
H13C H 0.6475 0.9008 0.2108 0.183 Uiso 1 1 calc R

loop_
_atom_site_aniso_label
_atom_site_aniso_U_11
_atom_site_aniso_U_22
_atom_site_aniso_U_33
_atom_site_aniso_U_23
_atom_site_aniso_U_13
_atom_site_aniso_U_12
Al1 0.053(2) 0.068(2) 0.0446(16) 0.0050(14) 0.0049(14) 0.0083(15)
Al2 0.054(2) 0.064(2) 0.0508(16) 0.0029(15) 0.0012(14) 0.0063(15)
Al3 0.056(2) 0.068(2) 0.0471(16) 0.0033(14) -0.0025(14) -0.0034(16)
Al4 0.0524(19) 0.065(2) 0.0491(16) 0.0051(14) 0.0000(14) -0.0011(15)
N1 0.044(5) 0.048(4) 0.040(4) 0.002(3) -0.005(3) 0.000(4)
N2 0.043(4) 0.040(4) 0.048(4) 0.000(3) 0.003(3) 0.003(3)
O2 0.060(4) 0.092(5) 0.051(4) 0.020(3) -0.002(3) 0.001(4)
O1 0.060(4) 0.086(5) 0.051(3) 0.016(3) -0.001(3) 0.005(4)
O4 0.057(4) 0.089(5) 0.054(4) 0.020(3) 0.003(3) 0.000(4)
O3 0.059(4) 0.090(5) 0.052(3) 0.017(3) 0.005(3) -0.001(4)
N4 0.045(5) 0.047(4) 0.040(4) 0.004(3) 0.004(3) 0.001(4)
N3 0.048(5) 0.042(4) 0.045(4) 0.004(3) 0.008(4) 0.004(4)
C6 0.038(5) 0.052(6) 0.046(5) 0.000(4) 0.004(4) 0.002(4)
C25 0.047(5) 0.055(6) 0.040(5) -0.004(5) -0.004(4) 0.009(4)
C63 0.043(5) 0.055(6) 0.041(5) -0.003(4) -0.006(4) -0.004(4)
C44 0.047(6) 0.052(6) 0.047(5) 0.001(4) 0.009(4) 0.000(4)
C11 0.056(6) 0.052(5) 0.049(5) 0.003(4) 0.003(4) 0.000(4)
C30 0.047(5) 0.058(6) 0.042(5) -0.007(4) -0.004(4) 0.016(4)
C68 0.047(5) 0.062(6) 0.050(5) 0.005(5) 0.009(4) 0.000(5)
C49 0.061(6) 0.053(6) 0.038(5) -0.003(4) -0.002(4) -0.007(5)
C21 0.051(6) 0.060(6) 0.058(5) 0.004(5) -0.011(5) -0.007(4)
C64 0.064(6) 0.047(6) 0.066(6) 0.007(5) 0.006(5) 0.006(5)
C2 0.042(6) 0.060(6) 0.066(6) 0.000(5) -0.004(5) 0.008(4)
C45 0.064(6) 0.061(6) 0.049(5) -0.014(4) 0.004(4) 0.006(5)
C22 0.050(6) 0.043(5) 0.057(5) -0.005(4) 0.005(4) 0.006(4)
C60 0.046(6) 0.043(5) 0.059(5) 0.003(4) 0.004(5) 0.003(5)
C3 0.050(6) 0.041(5) 0.059(5) 0.004(4) -0.010(5) -0.003(4)
C41 0.055(6) 0.041(5) 0.051(6) -0.001(4) 0.003(5) 0.002(5)
C7 0.063(6) 0.061(6) 0.051(5) -0.013(4) -0.006(4) -0.001(5)
C26 0.058(6) 0.048(5) 0.062(5) 0.002(4) -0.002(4) -0.004(4)
C59 0.043(6) 0.059(6) 0.063(6) 0.000(5) 0.009(5) -0.003(4)
C40 0.050(6) 0.065(6) 0.059(6) 0.005(5) 0.011(5) 0.007(5)
C72 0.075(6) 0.053(6) 0.055(5) 0.010(4) -0.006(4) 0.006(5)
C53 0.079(7) 0.054(6) 0.045(5) 0.005(4) 0.011(4) -0.010(5)
C20 0.058(7) 0.051(6) 0.056(6) 0.007(5) -0.015(5) -0.005(5)
C1 0.066(7) 0.051(6) 0.065(6) 0.008(5) -0.009(6) 0.005(5)
C67 0.076(7) 0.058(6) 0.080(6) 0.005(5) 0.017(5) -0.008(5)
C48 0.078(7) 0.085(7) 0.031(4) 0.003(4) 0.005(4) -0.011(6)
C34 0.085(6) 0.046(5) 0.044(4) -0.001(4) -0.013(4) -0.007(4)
C15 0.067(6) 0.069(6) 0.055(5) 0.019(4) 0.012(4) 0.022(4)
C29 0.075(7) 0.081(7) 0.044(5) 0.002(5) -0.007(5) 0.011(6)
C10 0.077(7) 0.074(7) 0.053(6) -0.001(5) -0.012(5) 0.016(6)
C58 0.067(7) 0.051(6) 0.053(6) 0.007(5) 0.015(5) 0.005(5)
C39 0.057(7) 0.048(6) 0.062(6) 0.007(5) 0.017(5) 0.008(5)
C65 0.065(6) 0.078(7) 0.063(6) -0.016(5) 0.023(5) 0.007(5)
C46 0.098(7) 0.056(6) 0.081(7) -0.005(5) -0.003(5) 0.012(5)
C43 0.060(6) 0.120(8) 0.051(5) -0.007(5) 0.000(4) 0.002(5)
C62 0.056(6) 0.076(6) 0.090(6) -0.010(5) -0.021(5) -0.011(5)
C8 0.083(7) 0.061(7) 0.069(6) -0.012(5) 0.003(5) -0.009(5)
C73 0.138(8) 0.061(6) 0.144(7) -0.030(5) 0.044(6) -0.052(5)
C27 0.075(7) 0.075(7) 0.068(6) -0.015(5) -0.025(5) -0.005(5)
C54 0.105(6) 0.072(6) 0.080(5) 0.005(4) 0.005(5) -0.002(5)
C9 0.069(7) 0.099(8) 0.056(6) -0.014(6) -0.013(5) 0.004(6)
C28 0.085(8) 0.093(9) 0.062(7) -0.014(6) -0.028(6) 0.007(6)
C24 0.051(5) 0.082(7) 0.075(6) -0.008(5) -0.008(4) 0.016(5)
C5 0.063(6) 0.099(7) 0.074(6) -0.005(5) 0.027(4) 0.011(5)
C42 0.076(7) 0.093(8) 0.069(6) 0.009(6) 0.023(5) 0.004(6)
C61 0.091(7) 0.099(8) 0.058(6) 0.024(5) 0.022(5) 0.002(6)
C23 0.091(7) 0.089(7) 0.057(5) 0.015(5) -0.017(5) -0.004(6)
C4 0.082(7) 0.101(8) 0.071(6) 0.018(6) -0.028(5) 0.007(6)
C66 0.074(7) 0.093(8) 0.061(6) 0.002(5) 0.026(5) -0.006(6)
C69 0.143(8) 0.048(6) 0.061(5) -0.012(4) -0.012(4) 0.020(5)
C50 0.098(6) 0.055(6) 0.105(6) 0.013(5) 0.044(5) 0.025(5)
C47 0.079(7) 0.095(8) 0.058(6) -0.030(6) 0.017(5) 0.006(6)
C75 0.055(7) 0.100(8) 0.086(7) 0.006(6) 0.000(5) -0.004(6)
C57 0.057(7) 0.114(8) 0.082(7) -0.004(6) -0.007(5) 0.002(6)
C12 0.134(9) 0.041(6) 0.089(7) 0.005(5) -0.024(6) -0.011(6)
C31 0.094(7) 0.064(6) 0.072(5) -0.008(5) -0.012(5) -0.017(5)
C37 0.101(8) 0.078(7) 0.071(6) -0.014(6) 0.008(6) 0.008(6)
C17 0.102(6) 0.079(6) 0.082(6) -0.003(5) -0.016(5) 0.002(5)
C36 0.133(8) 0.063(6) 0.137(8) -0.018(5) -0.021(6) 0.062(5)
C38 0.070(7) 0.089(7) 0.079(6) -0.004(5) 0.003(5) 0.002(5)
C76 0.097(7) 0.075(7) 0.073(6) -0.002(5) -0.006(5) -0.004(6)
C56 0.118(8) 0.079(7) 0.067(6) -0.017(5) -0.010(6) -0.011(6)
C74 0.125(7) 0.078(6) 0.064(5) 0.000(4) 0.007(4) 0.007(5)
C55 0.128(7) 0.112(7) 0.106(6) 0.022(5) -0.040(5) 0.062(5)
C35 0.125(8) 0.106(8) 0.108(6) 0.021(6) 0.042(5) -0.046(6)
C16 0.121(7) 0.080(6) 0.063(5) 0.004(4) 0.002(5) -0.010(5)
C51 0.126(8) 0.092(7) 0.185(10) 0.056(7) -0.024(7) -0.036(6)
C71 0.117(8) 0.081(7) 0.164(9) -0.002(6) 0.041(6) -0.006(6)
C33 0.129(9) 0.096(7) 0.175(10) 0.054(7) 0.010(7) 0.048(6)
C32 0.178(9) 0.088(6) 0.265(10) 0.086(6) 0.127(7) 0.028(6)
C14 0.149(7) 0.089(6) 0.127(6) -0.011(5) 0.016(5) -0.045(5)
C70 0.183(10) 0.075(5) 0.215(10) 0.079(6) -0.084(7) -0.025(5)
C52 0.150(8) 0.099(6) 0.146(7) -0.016(5) -0.035(6) 0.058(5)
C19 0.051(6) 0.128(8) 0.087(7) 0.002(6) 0.011(5) 0.015(5)
C18 0.108(8) 0.078(7) 0.074(6) -0.006(6) 0.013(6) 0.009(6)
C13 0.109(9) 0.076(6) 0.181(10) -0.007(6) -0.021(7) 0.006(6)

loop_
_atom_type_symbol
_atom_type_description
_atom_type_scat_dispersion_real
_atom_type_scat_dispersion_imag
_atom_type_scat_source
C C 0.0033 0.0016 'International Tables Vol C Tables 4.2.6.8 and 6.1.1.4'
H H 0.0000 0.0000 'International Tables Vol C Tables 4.2.6.8 and 6.1.1.4'
N N 0.0061 0.0033 'International Tables Vol C Tables 4.2.6.8 and 6.1.1.4'
O O 0.0106 0.0060 'International Tables Vol C Tables 4.2.6.8 and 6.1.1.4'
Al Al 0.0645 0.0514 'International Tables Vol C Tables 4.2.6.8 and 6.1.1.4'

loop_
_geom_angle_atom_site_label_1
_geom_angle_atom_site_label_2
_geom_angle_atom_site_label_3
_geom_angle
O1 Al1 C19 111.6(3)
O1 Al1 C18 107.3(3)
C19 Al1 C18 118.6(4)
O1 Al1 N1 93.9(3)
C19 Al1 N1 111.3(3)
C18 Al1 N1 111.3(3)
O2 Al2 N2 94.2(3)
O2 Al2 C38 112.0(3)
N2 Al2 C38 112.0(3)
O2 Al2 C37 107.6(3)
N2 Al2 C37 111.7(3)
C38 Al2 C37 117.0(3)
O3 Al3 N3 93.8(2)
O3 Al3 C57 111.9(3)
N3 Al3 C57 112.1(3)
O3 Al3 C56 107.3(3)
N3 Al3 C56 111.1(3)
C57 Al3 C56 117.8(3)
O4 Al4 N4 94.2(2)
O4 Al4 C75 112.2(3)
N4 Al4 C75 111.3(3)
O4 Al4 C76 107.5(3)
N4 Al4 C76 111.9(3)
C75 Al4 C76 117.4(3)
C3 N1 C6 120.5(7)
C3 N1 Al1 120.5(5)
C6 N1 Al1 119.0(5)
C22 N2 C25 120.3(6)
C22 N2 Al2 118.7(5)
C25 N2 Al2 121.0(5)
C20 O2 Al2 121.5(5)
C1 O1 Al1 121.6(5)
C58 O4 Al4 122.2(5)
C39 O3 Al3 121.5(5)
C60 N4 C63 119.7(6)
C60 N4 Al4 119.9(5)
C63 N4 Al4 120.3(5)
C41 N3 C44 119.6(6)
C41 N3 Al3 119.9(5)
C44 N3 Al3 120.5(5)
C11 C6 C7 121.6(7)
C11 C6 N1 121.0(7)
C7 C6 N1 117.4(7)
C26 C25 C30 121.4(7)
C26 C25 N2 119.8(7)
C30 C25 N2 118.4(7)
C68 C63 C64 121.5(8)
C68 C63 N4 120.2(8)
C64 C63 N4 118.3(7)
C45 C44 C49 122.0(8)
C45 C44 N3 118.6(7)
C49 C44 N3 119.0(8)
C10 C11 C6 119.6(7)
C10 C11 C15 120.0(8)
C6 C11 C15 120.3(7)
C29 C30 C25 115.8(7)
C29 C30 C34 119.6(7)
C25 C30 C34 124.6(7)
C67 C68 C63 117.4(8)
C67 C68 C72 120.2(8)
C63 C68 C72 122.4(7)
C48 C49 C44 117.4(8)
C48 C49 C53 119.8(7)
C44 C49 C53 122.6(7)
C20 C21 C22 123.6(8)
C65 C64 C63 118.3(8)
C65 C64 C69 119.4(8)
C63 C64 C69 122.3(8)
C1 C2 C3 126.8(8)
C46 C45 C44 117.2(8)
C46 C45 C50 119.8(8)
C44 C45 C50 123.0(8)
N2 C22 C21 123.7(8)
N2 C22 C24 120.5(7)
C21 C22 C24 115.8(7)
N4 C60 C59 121.0(7)
N4 C60 C62 121.5(7)
C59 C60 C62 117.5(7)
N1 C3 C2 120.3(8)
N1 C3 C5 122.9(7)
C2 C3 C5 116.8(7)
N3 C41 C40 122.0(8)
N3 C41 C43 122.0(7)
C40 C41 C43 116.0(7)
C8 C7 C6 116.6(8)
C8 C7 C12 119.7(7)
C6 C7 C12 123.6(7)
C27 C26 C25 119.3(8)
C27 C26 C31 119.0(7)
C25 C26 C31 121.7(7)
C58 C59 C60 126.0(8)
C39 C40 C41 125.2(8)
C68 C72 C73 111.8(7)
C68 C72 C74 110.1(6)
C73 C72 C74 111.4(6)
C49 C53 C54 111.0(7)
C49 C53 C55 111.6(6)
C54 C53 C55 109.1(6)
O2 C20 C21 124.6(8)
O2 C20 C23 115.0(8)
C21 C20 C23 120.4(8)
O1 C1 C2 123.2(8)
O1 C1 C4 114.4(8)
C2 C1 C4 122.3(9)
C66 C67 C68 122.1(8)
C47 C48 C49 120.3(8)
C36 C34 C30 110.1(6)
C36 C34 C35 112.6(7)
C30 C34 C35 110.7(6)
C11 C15 C17 113.3(6)
C11 C15 C16 112.5(6)
C17 C15 C16 107.2(6)
C28 C29 C30 122.8(8)
C9 C10 C11 120.2(8)
O4 C58 C59 123.1(8)
O4 C58 C61 115.8(8)
C59 C58 C61 121.0(8)
O3 C39 C40 124.1(8)
O3 C39 C42 114.0(8)
C40 C39 C42 121.9(8)
C66 C65 C64 120.6(8)
C47 C46 C45 122.0(9)
C9 C8 C7 122.5(8)
C28 C27 C26 120.9(8)
C10 C9 C8 119.5(8)
C27 C28 C29 119.8(8)
C65 C66 C67 120.1(8)
C70 C69 C71 109.5(7)
C70 C69 C64 112.3(7)
C71 C69 C64 113.3(7)
C45 C50 C51 108.3(7)
C45 C50 C52 113.2(7)
C51 C50 C52 108.6(7)
C46 C47 C48 121.0(8)
C7 C12 C13 110.1(8)
C7 C12 C14 110.6(8)
C13 C12 C14 107.5(6)
C32 C31 C33 110.3(7)
C32 C31 C26 114.8(8)
C33 C31 C26 112.7(7)

loop_
_geom_bond_atom_site_label_1
_geom_bond_atom_site_label_2
_geom_bond_distance
Al1 O1 1.795(5)
Al1 C19 1.949(6)
Al1 C18 1.955(7)
Al1 N1 1.954(6)
Al2 O2 1.799(5)
Al2 N2 1.937(6)
Al2 C38 1.949(6)
Al2 C37 1.952(7)
Al3 O3 1.803(5)
Al3 N3 1.946(6)
Al3 C57 1.953(7)
Al3 C56 1.961(8)
Al4 O4 1.787(5)
Al4 N4 1.937(6)
Al4 C75 1.943(7)
Al4 C76 1.954(8)
N1 C3 1.304(8)
N1 C6 1.449(8)
N2 C22 1.314(8)
N2 C25 1.455(7)
O2 C20 1.305(9)
O1 C1 1.302(9)
O4 C58 1.306(8)
O3 C39 1.303(8)
N4 C60 1.322(8)
N4 C63 1.452(8)
N3 C41 1.313(8)
N3 C44 1.452(8)
C6 C11 1.394(9)
C6 C7 1.405(8)
C25 C26 1.395(8)
C25 C30 1.404(9)
C63 C68 1.399(9)
C63 C64 1.408(10)
C44 C45 1.390(10)
C44 C49 1.403(9)
C11 C10 1.385(8)
C11 C15 1.497(9)
C30 C29 1.396(8)
C30 C34 1.532(9)
C68 C67 1.384(10)
C68 C72 1.508(10)
C49 C48 1.402(9)
C49 C53 1.521(10)
C21 C20 1.359(10)
C21 C22 1.419(8)
C64 C65 1.391(9)
C64 C69 1.510(9)
C2 C1 1.364(10)
C2 C3 1.419(9)
C45 C46 1.377(10)
C45 C50 1.522(9)
C22 C24 1.503(9)
C60 C59 1.417(9)
C60 C62 1.513(8)
C3 C5 1.511(9)
C41 C40 1.411(9)
C41 C43 1.500(8)
C7 C8 1.395(9)
C7 C12 1.528(10)
C26 C27 1.373(9)
C26 C31 1.511(10)
C59 C58 1.361(9)
C40 C39 1.360(9)
C72 C73 1.522(8)
C72 C74 1.535(9)
C53 C54 1.523(8)
C53 C55 1.544(8)
C20 C23 1.506(9)
C1 C4 1.520(9)
C67 C66 1.377(10)
C48 C47 1.358(10)
C34 C36 1.524(9)
C34 C35 1.540(8)
C15 C17 1.513(9)
C15 C16 1.525(8)
C29 C28 1.369(9)
C10 C9 1.383(9)
C58 C61 1.507(9)
C39 C42 1.512(9)
C65 C66 1.373(9)
C46 C47 1.355(10)
C8 C9 1.384(10)
C27 C28 1.356(10)
C69 C70 1.489(10)
C69 C71 1.501(8)
C50 C51 1.538(9)
C50 C52 1.553(10)
C12 C13 1.542(11)
C12 C14 1.581(9)
C31 C32 1.475(9)
C31 C33 1.488(11)
